data_7117762
loop_
_publ_author_name
'Melanie Kitchin'
'Kristina Konstas'
'Christopher J. Sumby'
'Milena L. Czyz'
'Peter Valente'
'Matthew R. Hill'
'Anastasios Polyzos'
'Christian J. Doonan'

_publ_section_title
;
 Continuous flow synthesis of a carbon-based molecular cage macrocycle via
 a three-fold homocoupling reaction
;
_journal_name_full Chem.Commun.
_journal_page_first 14231
_journal_paper_doi 10.1039/C5cc05181A
_journal_volume 51
_journal_year 2015
_chemical_formula_moiety 'C110 H56 Br2'
_chemical_formula_sum 'C110 H56 Br2'
_chemical_formula_weight 1537.36
_chemical_name_systematic
;
 ?
;
_space_group_crystal_system tetragonal
_space_group_IT_number 142
_space_group_name_Hall '-I 4bd 2c'
_space_group_name_H-M_alt 'I 41/a c d'
_symmetry_space_group_name_Hall '-I 4bd 2c'
_symmetry_space_group_name_H-M 'I 41/a c d :2'
_atom_sites_solution_hydrogens geom
_audit_creation_method SHELXL-2013
_audit_update_record
;
2015-06-24 deposited with the CCDC.
2015-08-03 downloaded from the CCDC.
;
_cell_angle_alpha 90
_cell_angle_beta 90
_cell_angle_gamma 90
_cell_formula_units_Z 16
_cell_length_a 39.709(6)
_cell_length_b 39.709(6)
_cell_length_c 39.724(8)
_cell_measurement_reflns_used 249
_cell_measurement_temperature 100(2)
_cell_measurement_theta_max 18.659
_cell_measurement_theta_min 1.026
_cell_volume 62637(18)
_computing_cell_refinement 'XDS (Kabsch, 1993)'
_computing_data_collection 'BluIce (McPhillips, 2002)'
_computing_data_reduction 'XDS (Kabsch, 1993)'
_computing_structure_refinement 'SHELXL-2013 (Sheldrick, 2013)'
_computing_structure_solution 'SHELXS-97 (Sheldrick, 1997)'
_diffrn_ambient_temperature 100(2)
_diffrn_measured_fraction_theta_full 0.388
_diffrn_measured_fraction_theta_max 0.997
_diffrn_measurement_device_type 'ADSC Quantum 210r'
_diffrn_measurement_method 'Phi Scan'
_diffrn_radiation_type synchrotron
_diffrn_radiation_wavelength 0.71073
_diffrn_reflns_av_R_equivalents 0.1152
_diffrn_reflns_av_unetI/netI 0.0273
_diffrn_reflns_laue_measured_fraction_full 0.388
_diffrn_reflns_laue_measured_fraction_max 0.997
_diffrn_reflns_limit_h_max 35
_diffrn_reflns_limit_h_min -35
_diffrn_reflns_limit_k_max 35
_diffrn_reflns_limit_k_min -35
_diffrn_reflns_limit_l_max 35
_diffrn_reflns_limit_l_min -35
_diffrn_reflns_number 170819
_diffrn_reflns_point_group_measured_fraction_full 0.388
_diffrn_reflns_point_group_measured_fraction_max 0.997
_diffrn_reflns_theta_full 26.000
_diffrn_reflns_theta_max 18.659
_diffrn_reflns_theta_min 1.026
_diffrn_source 'MX1 Beamline Australian Synchrotron'
_diffrn_standards_decay_% 0
_diffrn_standards_interval_count 0
_diffrn_standards_number 0
_exptl_absorpt_coefficient_mu 0.544
_exptl_absorpt_correction_type none
_exptl_crystal_colour colourless
_exptl_crystal_density_diffrn 0.652
_exptl_crystal_description needle
_exptl_crystal_F_000 12576
_exptl_crystal_size_max 0.200
_exptl_crystal_size_mid 0.100
_exptl_crystal_size_min 0.100
_refine_diff_density_max 0.275
_refine_diff_density_min -1.084
_refine_diff_density_rms 0.069
_refine_ls_extinction_coef .
_refine_ls_extinction_method none
_refine_ls_goodness_of_fit_ref 1.325
_refine_ls_hydrogen_treatment constr
_refine_ls_matrix_type full
_refine_ls_number_parameters 505
_refine_ls_number_reflns 5979
_refine_ls_number_restraints 0
_refine_ls_restrained_S_all 1.325
_refine_ls_R_factor_all 0.1305
_refine_ls_R_factor_gt 0.1092
_refine_ls_shift/su_max 0.000
_refine_ls_shift/su_mean 0.000
_refine_ls_structure_factor_coef Fsqd
_refine_ls_weighting_details 'w=1/[\s^2^(Fo^2^)+(0.2000P)^2^] where P=(Fo^2^+2Fc^2^)/3'
_refine_ls_weighting_scheme calc
_refine_ls_wR_factor_gt 0.2968
_refine_ls_wR_factor_ref 0.3186
_reflns_Friedel_coverage 0.000
_reflns_friedel_fraction_full .
_reflns_friedel_fraction_max .
_reflns_number_gt 4972
_reflns_number_total 5979
_reflns_threshold_expression 'I > 2\s(I)'
_cod_data_source_file c5cc05181a2.cif
_cod_data_source_block cage_C2
_cod_original_cell_volume 62636(22)
_cod_database_code 7117762
_shelx_space_group_comment
;
The symmetry employed for this shelxl refinement is uniquely defined
by the following loop, which should always be used as a source of
symmetry information in preference to the above space-group names.
They are only intended as comments.
;
_shelx_estimated_absorpt_t_min 0.899
_shelx_estimated_absorpt_t_max 0.948
_shelxl_version_number 2013-4

loop_
_space_group_symop_operation_xyz
'x, y, z'
'-y+1/4, x+3/4, z+1/4'
'-x, -y+1/2, z'
'y+1/4, -x+1/4, z+3/4'
'x, -y, -z+1/2'
'-x+1/2, y, -z'
'y+3/4, x+1/4, -z+1/4'
'-y+1/4, -x+1/4, -z+1/4'
'x+1/2, y+1/2, z+1/2'
'-y+3/4, x+5/4, z+3/4'
'-x+1/2, -y+1, z+1/2'
'y+3/4, -x+3/4, z+5/4'
'x+1/2, -y+1/2, -z+1'
'-x+1, y+1/2, -z+1/2'
'y+5/4, x+3/4, -z+3/4'
'-y+3/4, -x+3/4, -z+3/4'
'-x, -y, -z'
'y-1/4, -x-3/4, -z-1/4'
'x, y-1/2, -z'
'-y-1/4, x-1/4, -z-3/4'
'-x, y, z-1/2'
'x-1/2, -y, z'
'-y-3/4, -x-1/4, z-1/4'
'y-1/4, x-1/4, z-1/4'
'-x+1/2, -y+1/2, -z+1/2'
'y+1/4, -x-1/4, -z+1/4'
'x+1/2, y, -z+1/2'
'-y+1/4, x+1/4, -z-1/4'
'-x+1/2, y+1/2, z'
'x, -y+1/2, z+1/2'
'-y-1/4, -x+1/4, z+1/4'
'y+1/4, x+1/4, z+1/4'

loop_
_atom_site_label
_atom_site_type_symbol
_atom_site_fract_x
_atom_site_fract_y
_atom_site_fract_z
_atom_site_U_iso_or_equiv
_atom_site_adp_type
_atom_site_occupancy
_atom_site_site_symmetry_order
_atom_site_calc_flag
_atom_site_refinement_flags_posn
_atom_site_refinement_flags_adp
_atom_site_refinement_flags_occupancy
_atom_site_disorder_assembly
_atom_site_disorder_group
Br1 Br 0.66537(5) 0.26282(6) 0.03321(3) 0.2318(11) Uani 1 1 d . . . . .
C3 C 0.65667(14) 0.21556(19) 0.12472(17) 0.0678(19) Uani 1 1 d . . . . .
H3 H 0.6543 0.1929 0.1321 0.081 Uiso 1 1 calc R U . . .
C4 C 0.65610(14) 0.24129(19) 0.14826(16) 0.0594(17) Uani 1 1 d . . . . .
C7 C 0.64787(15) 0.23237(14) 0.18528(13) 0.0532(16) Uani 1 1 d . . . . .
C8 C 0.65235(17) 0.26254(15) 0.20908(14) 0.0561(17) Uani 1 1 d . . . . .
C13 C 0.6834(2) 0.27871(18) 0.21004(16) 0.0740(19) Uani 1 1 d . . . . .
H13 H 0.6998 0.2730 0.1936 0.089 Uiso 1 1 calc R U . . .
C12 C 0.69152(17) 0.30266(17) 0.23378(18) 0.0722(19) Uani 1 1 d . . . . .
H12 H 0.7128 0.3136 0.2336 0.087 Uiso 1 1 calc R U . . .
C11 C 0.6672(2) 0.31029(15) 0.25825(15) 0.0616(17) Uani 1 1 d . . . . .
C10 C 0.63632(18) 0.29593(18) 0.25757(15) 0.0657(17) Uani 1 1 d . . . . .
H10 H 0.6196 0.3022 0.2735 0.079 Uiso 1 1 calc R U . . .
C9 C 0.62948(16) 0.27201(18) 0.23341(18) 0.0716(19) Uani 1 1 d . . . . .
H9 H 0.6080 0.2615 0.2335 0.086 Uiso 1 1 calc R U . . .
C14 C 0.67663(16) 0.33386(18) 0.28554(19) 0.067(2) Uani 1 1 d . . . . .
C15 C 0.68519(16) 0.35150(19) 0.30915(19) 0.0643(19) Uani 1 1 d . . . . .
C16 C 0.69492(16) 0.37088(16) 0.33690(17) 0.0545(16) Uani 1 1 d . . . . .
C21 C 0.71990(18) 0.39514(18) 0.33386(16) 0.0704(18) Uani 1 1 d . . . . .
H21 H 0.7308 0.3988 0.3129 0.085 Uiso 1 1 calc R U . . .
C17 C 0.67986(15) 0.36518(15) 0.36769(17) 0.0590(17) Uani 1 1 d . . . . .
H17 H 0.6630 0.3483 0.3697 0.071 Uiso 1 1 calc R U . . .
C18 C 0.68900(16) 0.38361(17) 0.39541(17) 0.0588(17) Uani 1 1 d . . . . .
C19 C 0.71331(19) 0.40833(19) 0.39301(17) 0.0742(19) Uani 1 1 d . . . . .
H19 H 0.7195 0.4212 0.4122 0.089 Uiso 1 1 calc R U . . .
C20 C 0.72871(19) 0.41403(19) 0.3620(2) 0.090(2) Uani 1 1 d . . . . .
H20 H 0.7454 0.4310 0.3600 0.108 Uiso 1 1 calc R U . . .
C40 C 0.61122(16) 0.21957(18) 0.18407(13) 0.0561(16) Uani 1 1 d . . . . .
C41 C 0.58578(19) 0.24203(15) 0.17443(14) 0.0627(17) Uani 1 1 d . . . . .
H41 H 0.5916 0.2646 0.1692 0.075 Uiso 1 1 calc R U . . .
C45 C 0.60205(18) 0.18728(19) 0.19032(14) 0.0638(17) Uani 1 1 d . . . . .
H45 H 0.6188 0.1712 0.1960 0.077 Uiso 1 1 calc R U . . .
C44 C 0.5688(2) 0.17736(17) 0.18857(14) 0.0693(18) Uani 1 1 d . . . . .
H44 H 0.5630 0.1547 0.1934 0.083 Uiso 1 1 calc R U . . .
C42 C 0.55314(18) 0.23240(19) 0.17237(14) 0.0669(18) Uani 1 1 d . . . . .
H42 H 0.5366 0.2483 0.1656 0.080 Uiso 1 1 calc R U . . .
C43 C 0.54346(19) 0.20016(18) 0.17977(13) 0.0574(16) Uani 1 1 d . . . . .
C46 C 0.5092(2) 0.18925(18) 0.17861(14) 0.070(2) Uani 1 1 d . . . . .
C47 C 0.4798(2) 0.18015(17) 0.17849(14) 0.068(2) Uani 1 1 d . . . . .
C48 C 0.44631(18) 0.16723(16) 0.17979(18) 0.0626(18) Uani 1 1 d . . . . .
C53 C 0.43624(17) 0.15225(16) 0.20939(17) 0.0606(17) Uani 1 1 d . . . . .
H53 H 0.4511 0.1517 0.2281 0.073 Uiso 1 1 calc R U . . .
C52 C 0.40512(19) 0.13834(16) 0.21173(16) 0.0619(18) Uani 1 1 d . . . . .
C51 C 0.38306(17) 0.13948(17) 0.18341(18) 0.0701(18) Uani 1 1 d . . . . .
H51 H 0.3611 0.1301 0.1846 0.084 Uiso 1 1 calc R U . . .
C50 C 0.39434(19) 0.15444(17) 0.15443(16) 0.0661(18) Uani 1 1 d . . . . .
H50 H 0.3800 0.1552 0.1353 0.079 Uiso 1 1 calc R U . . .
C49 C 0.42512(19) 0.16800(16) 0.15262(15) 0.0601(17) Uani 1 1 d . . . . .
H49 H 0.4324 0.1783 0.1323 0.072 Uiso 1 1 calc R U . . .
C24 C 0.67238(17) 0.20582(15) 0.19947(14) 0.0570(17) Uani 1 1 d . . . . .
C29 C 0.66619(16) 0.19290(18) 0.23157(16) 0.0700(19) Uani 1 1 d . . . . .
H29 H 0.6469 0.2003 0.2436 0.084 Uiso 1 1 calc R U . . .
C25 C 0.70236(17) 0.19634(16) 0.18503(15) 0.0613(17) Uani 1 1 d . . . . .
H25 H 0.7083 0.2058 0.1639 0.074 Uiso 1 1 calc R U . . .
C26 C 0.72417(17) 0.17383(17) 0.19961(17) 0.0658(17) Uani 1 1 d . . . . .
H26 H 0.7446 0.1679 0.1887 0.079 Uiso 1 1 calc R U . . .
C27 C 0.71580(18) 0.15974(16) 0.23088(17) 0.0600(17) Uani 1 1 d . . . . .
C28 C 0.68729(18) 0.16978(17) 0.24618(15) 0.0688(18) Uani 1 1 d . . . . .
H28 H 0.6817 0.1607 0.2676 0.083 Uiso 1 1 calc R U . . .
C30 C 0.73789(19) 0.1356(2) 0.24572(16) 0.069(2) Uani 1 1 d . . . . .
C31 C 0.75559(19) 0.1150(2) 0.25741(17) 0.075(2) Uani 1 1 d . . . . .
C32 C 0.7761(2) 0.0889(2) 0.2722(2) 0.097(3) Uani 1 1 d . . . . .
C33 C 0.8078(3) 0.0827(3) 0.2596(3) 0.185(6) Uani 1 1 d . . . . .
H33 H 0.8161 0.0959 0.2414 0.222 Uiso 1 1 calc R U . . .
C37 C 0.76346(18) 0.0689(2) 0.2980(2) 0.097(3) Uani 1 1 d . . . . .
H37 H 0.7412 0.0726 0.3061 0.116 Uiso 1 1 calc R U . . .
C35 C 0.8154(3) 0.0384(4) 0.3003(4) 0.242(9) Uani 1 1 d . . . . .
H35 H 0.8291 0.0218 0.3107 0.290 Uiso 1 1 calc R U . . .
C22 C 0.67278(17) 0.37755(15) 0.42726(19) 0.0613(19) Uani 1 1 d . . . . .
C23 C 0.65896(19) 0.37084(17) 0.4520(2) 0.070(2) Uani 1 1 d . . . . .
C2 C 0.66063(16) 0.2221(3) 0.09075(18) 0.081(2) Uani 1 1 d . . . . .
H2 H 0.6621 0.2037 0.0755 0.098 Uiso 1 1 calc R U . . .
C54 C 0.39442(17) 0.12185(18) 0.2414(2) 0.071(2) Uani 1 1 d . . . . .
C55 C 0.38774(16) 0.1079(2) 0.2671(2) 0.075(2) Uani 1 1 d . . . . .
C5 C 0.65840(18) 0.2728(2) 0.13692(18) 0.086(2) Uani 1 1 d . . . . .
H5 H 0.6580 0.2911 0.1524 0.103 Uiso 1 1 calc R U . . .
C6 C 0.6615(2) 0.2795(3) 0.1014(2) 0.112(3) Uani 1 1 d . . . . .
H6 H 0.6628 0.3021 0.0938 0.134 Uiso 1 1 calc R U . . .
C34 C 0.8279(3) 0.0571(4) 0.2733(4) 0.264(10) Uani 1 1 d . . . . .
H34 H 0.8496 0.0526 0.2644 0.317 Uiso 1 1 calc R U . . .
C1 C 0.6626(2) 0.2542(3) 0.0787(2) 0.101(3) Uani 1 1 d . . . . .
C39 C 0.7557(2) 0.0099(2) 0.3609(3) 0.119(3) Uani 1 1 d . . . . .
C38 C 0.7688(2) 0.0239(3) 0.3386(3) 0.124(4) Uani 1 1 d . . . . .
C36 C 0.7828(2) 0.0441(3) 0.3118(2) 0.138(4) Uani 1 1 d . . . . .

loop_
_atom_site_aniso_label
_atom_site_aniso_U_11
_atom_site_aniso_U_22
_atom_site_aniso_U_33
_atom_site_aniso_U_23
_atom_site_aniso_U_13
_atom_site_aniso_U_12
Br1 0.255(2) 0.323(3) 0.1167(12) 0.0362(11) 0.0112(10) 0.0157(16)
C3 0.057(4) 0.089(5) 0.058(5) -0.003(5) -0.010(3) 0.000(3)
C4 0.060(4) 0.066(5) 0.053(5) 0.010(4) -0.004(3) 0.011(3)
C7 0.061(4) 0.061(4) 0.038(4) -0.004(3) -0.004(3) 0.010(4)
C8 0.054(4) 0.063(4) 0.051(4) 0.012(3) -0.008(4) -0.006(4)
C13 0.092(6) 0.073(5) 0.057(4) -0.009(4) 0.014(4) 0.003(4)
C12 0.072(5) 0.067(5) 0.077(5) -0.008(4) 0.011(4) -0.012(4)
C11 0.087(6) 0.053(4) 0.044(4) -0.006(3) -0.001(4) 0.004(4)
C10 0.064(5) 0.083(5) 0.050(4) -0.012(4) 0.010(3) -0.011(4)
C9 0.056(4) 0.087(5) 0.072(5) -0.002(4) 0.014(4) -0.008(4)
C14 0.067(5) 0.067(5) 0.067(5) 0.032(5) 0.010(4) 0.018(4)
C15 0.065(5) 0.076(5) 0.052(5) 0.009(4) -0.001(4) 0.001(4)
C16 0.056(4) 0.055(4) 0.053(5) -0.001(4) -0.006(4) 0.004(4)
C21 0.074(5) 0.076(5) 0.062(5) -0.002(4) 0.006(4) -0.007(4)
C17 0.065(4) 0.064(4) 0.048(4) -0.001(4) -0.011(4) -0.009(3)
C18 0.056(4) 0.060(4) 0.060(5) 0.001(4) -0.007(4) -0.001(4)
C19 0.073(5) 0.089(6) 0.060(5) -0.010(4) -0.011(4) -0.001(5)
C20 0.079(5) 0.083(5) 0.108(7) -0.017(5) -0.001(5) -0.011(4)
C40 0.057(5) 0.060(5) 0.051(4) -0.006(3) 0.004(3) 0.002(4)
C41 0.067(5) 0.049(4) 0.072(4) -0.006(3) -0.001(3) 0.010(4)
C45 0.055(5) 0.072(6) 0.064(4) 0.009(3) 0.007(3) 0.007(4)
C44 0.080(6) 0.067(5) 0.061(4) 0.015(3) 0.009(4) -0.005(5)
C42 0.057(5) 0.077(6) 0.067(4) -0.008(4) -0.006(3) 0.008(4)
C43 0.062(6) 0.063(5) 0.048(4) -0.005(3) 0.006(3) -0.008(5)
C46 0.080(7) 0.075(5) 0.054(4) -0.006(3) -0.005(4) 0.019(5)
C47 0.085(7) 0.077(5) 0.043(4) -0.005(3) 0.000(4) 0.016(5)
C48 0.059(5) 0.072(5) 0.057(5) -0.016(4) 0.022(5) -0.005(4)
C53 0.046(5) 0.077(4) 0.059(5) -0.021(4) 0.007(3) 0.010(4)
C52 0.070(6) 0.072(4) 0.043(5) -0.004(3) 0.018(4) 0.007(4)
C51 0.064(4) 0.094(5) 0.052(4) -0.012(4) 0.001(4) 0.002(4)
C50 0.072(6) 0.077(5) 0.050(5) -0.014(4) -0.003(4) 0.006(4)
C49 0.064(5) 0.077(5) 0.040(4) 0.000(3) -0.002(4) -0.001(4)
C24 0.070(5) 0.063(4) 0.038(4) -0.002(3) 0.003(3) -0.007(4)
C29 0.062(4) 0.094(5) 0.054(5) 0.003(4) 0.002(3) 0.012(4)
C25 0.065(5) 0.069(4) 0.050(4) 0.007(3) 0.007(4) 0.000(4)
C26 0.064(4) 0.071(4) 0.063(5) 0.014(4) -0.004(4) 0.003(4)
C27 0.055(5) 0.056(4) 0.069(5) 0.006(4) -0.012(4) 0.002(4)
C28 0.062(5) 0.089(5) 0.055(4) 0.013(4) -0.003(4) 0.017(4)
C30 0.064(5) 0.079(5) 0.064(4) 0.021(4) -0.001(4) -0.009(5)
C31 0.061(5) 0.096(6) 0.068(4) 0.033(5) 0.012(4) -0.009(5)
C32 0.068(6) 0.119(6) 0.103(5) 0.074(5) 0.024(5) 0.034(5)
C33 0.102(8) 0.224(12) 0.229(12) 0.170(11) 0.058(8) 0.075(8)
C37 0.062(5) 0.114(6) 0.115(6) 0.068(5) 0.018(4) 0.030(5)
C35 0.123(9) 0.298(17) 0.304(16) 0.249(15) 0.101(10) 0.100(10)
C22 0.074(5) 0.062(4) 0.048(5) 0.005(4) -0.014(4) 0.003(3)
C23 0.081(5) 0.074(5) 0.055(5) 0.002(4) -0.013(4) 0.003(4)
C2 0.071(5) 0.123(8) 0.050(6) -0.008(5) -0.015(3) 0.009(4)
C54 0.073(5) 0.084(5) 0.056(5) -0.010(4) 0.008(4) -0.002(4)
C55 0.052(4) 0.097(6) 0.076(6) -0.024(5) -0.003(4) 0.002(4)
C5 0.106(6) 0.086(6) 0.065(6) 0.011(4) 0.008(4) 0.004(4)
C6 0.150(8) 0.121(8) 0.064(6) 0.043(6) 0.012(5) 0.017(6)
C34 0.125(9) 0.326(18) 0.342(18) 0.278(17) 0.121(11) 0.096(11)
C1 0.109(6) 0.134(8) 0.061(5) 0.004(7) 0.004(4) 0.025(6)
C39 0.087(6) 0.121(7) 0.149(8) 0.070(6) 0.048(6) 0.054(5)
C38 0.075(6) 0.143(8) 0.154(8) 0.094(7) 0.047(6) 0.039(5)
C36 0.091(7) 0.162(9) 0.161(8) 0.107(8) 0.068(6) 0.043(6)

loop_
_atom_type_symbol
_atom_type_description
_atom_type_scat_dispersion_real
_atom_type_scat_dispersion_imag
_atom_type_scat_source
C C 0.0033 0.0016 'International Tables Vol C Tables 4.2.6.8 and 6.1.1.4'
Br Br -0.2901 2.4595 'International Tables Vol C Tables 4.2.6.8 and 6.1.1.4'
H H 0.0000 0.0000 'International Tables Vol C Tables 4.2.6.8 and 6.1.1.4'

loop_
_geom_angle_atom_site_label_1
_geom_angle_atom_site_label_2
_geom_angle_atom_site_label_3
_geom_angle
_geom_angle_site_symmetry_1
_geom_angle_site_symmetry_3
C2 C3 C4 121.5(7) . .
C2 C3 H3 119.2 . .
C4 C3 H3 119.2 . .
C5 C4 C3 117.6(6) . .
C5 C4 C7 123.4(6) . .
C3 C4 C7 118.4(6) . .
C8 C7 C24 103.6(4) . .
C8 C7 C40 112.7(5) . .
C24 C7 C40 112.4(5) . .
C8 C7 C4 112.5(5) . .
C24 C7 C4 111.8(5) . .
C40 C7 C4 104.2(4) . .
C9 C8 C13 116.0(6) . .
C9 C8 C7 124.6(6) . .
C13 C8 C7 118.6(6) . .
C12 C13 C8 123.0(6) . .
C12 C13 H13 118.5 . .
C8 C13 H13 118.5 . .
C13 C12 C11 117.5(6) . .
C13 C12 H12 121.2 . .
C11 C12 H12 121.2 . .
C10 C11 C12 121.3(6) . .
C10 C11 C14 120.7(6) . .
C12 C11 C14 118.0(7) . .
C11 C10 C9 118.9(6) . .
C11 C10 H10 120.5 . .
C9 C10 H10 120.5 . .
C10 C9 C8 123.1(6) . .
C10 C9 H9 118.4 . .
C8 C9 H9 118.4 . .
C15 C14 C11 175.8(6) . .
C14 C15 C16 178.2(7) . .
C17 C16 C21 120.0(6) . .
C17 C16 C15 119.2(6) . .
C21 C16 C15 120.7(6) . .
C16 C21 C20 119.0(6) . .
C16 C21 H21 120.5 . .
C20 C21 H21 120.5 . .
C18 C17 C16 120.6(6) . .
C18 C17 H17 119.7 . .
C16 C17 H17 119.7 . .
C17 C18 C19 120.6(6) . .
C17 C18 C22 119.9(6) . .
C19 C18 C22 119.5(6) . .
C18 C19 C20 118.9(6) . .
C18 C19 H19 120.6 . .
C20 C19 H19 120.6 . .
C21 C20 C19 120.8(7) . .
C21 C20 H20 119.6 . .
C19 C20 H20 119.6 . .
C45 C40 C41 117.3(6) . .
C45 C40 C7 124.0(6) . .
C41 C40 C7 118.6(6) . .
C42 C41 C40 121.8(6) . .
C42 C41 H41 119.1 . .
C40 C41 H41 119.1 . .
C40 C45 C44 121.2(6) . .
C40 C45 H45 119.4 . .
C44 C45 H45 119.4 . .
C45 C44 C43 121.1(6) . .
C45 C44 H44 119.5 . .
C43 C44 H44 119.5 . .
C41 C42 C43 121.3(6) . .
C41 C42 H42 119.3 . .
C43 C42 H42 119.3 . .
C42 C43 C44 117.3(6) . .
C42 C43 C46 123.0(7) . .
C44 C43 C46 119.8(7) . .
C47 C46 C43 178.3(7) . .
C46 C47 C48 175.5(7) . .
C49 C48 C53 120.3(6) . .
C49 C48 C47 122.4(6) . .
C53 C48 C47 117.2(6) . .
C52 C53 C48 119.9(6) . .
C52 C53 H53 120.0 . .
C48 C53 H53 120.0 . .
C53 C52 C54 121.3(7) . .
C53 C52 C51 119.5(6) . .
C54 C52 C51 119.2(7) . .
C50 C51 C52 118.4(6) . .
C50 C51 H51 120.8 . .
C52 C51 H51 120.8 . .
C49 C50 C51 121.2(6) . .
C49 C50 H50 119.4 . .
C51 C50 H50 119.4 . .
C50 C49 C48 120.7(6) . .
C50 C49 H49 119.7 . .
C48 C49 H49 119.7 . .
C25 C24 C29 115.7(6) . .
C25 C24 C7 125.6(5) . .
C29 C24 C7 118.3(6) . .
C28 C29 C24 121.6(6) . .
C28 C29 H29 119.2 . .
C24 C29 H29 119.2 . .
C26 C25 C24 123.3(6) . .
C26 C25 H25 118.4 . .
C24 C25 H25 118.4 . .
C25 C26 C27 119.0(6) . .
C25 C26 H26 120.5 . .
C27 C26 H26 120.5 . .
C28 C27 C26 118.8(6) . .
C28 C27 C30 122.0(6) . .
C26 C27 C30 119.2(6) . .
C27 C28 C29 121.4(6) . .
C27 C28 H28 119.3 . .
C29 C28 H28 119.3 . .
C31 C30 C27 178.1(8) . .
C30 C31 C32 177.6(7) . .
C33 C32 C37 119.7(7) . .
C33 C32 C31 119.7(6) . .
C37 C32 C31 120.5(7) . .
C32 C33 C34 120.5(8) . .
C32 C33 H33 119.7 . .
C34 C33 H33 119.7 . .
C36 C37 C32 120.3(7) . .
C36 C37 H37 119.8 . .
C32 C37 H37 119.8 . .
C36 C35 C34 119.7(8) . .
C36 C35 H35 120.1 . .
C34 C35 H35 120.1 . .
C23 C22 C18 175.8(7) . .
C22 C23 C55 179.4(8) . 16
C1 C2 C3 121.6(7) . .
C1 C2 H2 119.2 . .
C3 C2 H2 119.2 . .
C55 C54 C52 175.4(7) . .
C54 C55 C23 179.2(7) . 16
C4 C5 C6 120.6(8) . .
C4 C5 H5 119.7 . .
C6 C5 H5 119.7 . .
C1 C6 C5 121.5(8) . .
C1 C6 H6 119.3 . .
C5 C6 H6 119.3 . .
C35 C34 C33 118.9(9) . .
C35 C34 H34 120.6 . .
C33 C34 H34 120.6 . .
C6 C1 C2 117.1(8) . .
C6 C1 Br1 121.4(8) . .
C2 C1 Br1 121.5(8) . .
C38 C39 C39 177.0(15) . 16
C39 C38 C36 174.3(9) . .
C37 C36 C35 120.6(7) . .
C37 C36 C38 118.6(7) . .
C35 C36 C38 120.8(8) . .

loop_
_geom_bond_atom_site_label_1
_geom_bond_atom_site_label_2
_geom_bond_distance
_geom_bond_site_symmetry_2
Br1 C1 1.841(9) .
C3 C2 1.383(9) .
C3 C4 1.386(9) .
C3 H3 0.9500 .
C4 C5 1.334(9) .
C4 C7 1.547(8) .
C7 C8 1.537(8) .
C7 C24 1.542(8) .
C7 C40 1.542(8) .
C8 C9 1.378(8) .
C8 C13 1.391(9) .
C13 C12 1.378(9) .
C13 H13 0.9500 .
C12 C11 1.404(8) .
C12 H12 0.9500 .
C11 C10 1.352(8) .
C11 C14 1.480(11) .
C10 C9 1.377(9) .
C10 H10 0.9500 .
C9 H9 0.9500 .
C14 C15 1.219(11) .
C15 C16 1.399(10) .
C16 C17 1.380(8) .
C16 C21 1.388(8) .
C21 C20 1.390(9) .
C21 H21 0.9500 .
C17 C18 1.371(8) .
C17 H17 0.9500 .
C18 C19 1.380(9) .
C18 C22 1.440(10) .
C19 C20 1.395(9) .
C19 H19 0.9500 .
C20 H20 0.9500 .
C40 C45 1.356(8) .
C40 C41 1.401(8) .
C41 C42 1.354(8) .
C41 H41 0.9500 .
C45 C44 1.381(9) .
C45 H45 0.9500 .
C44 C43 1.397(9) .
C44 H44 0.9500 .
C42 C43 1.369(8) .
C42 H42 0.9500 .
C43 C46 1.429(11) .
C46 C47 1.222(12) .
C47 C48 1.425(11) .
C48 C49 1.369(8) .
C48 C53 1.377(8) .
C53 C52 1.357(8) .
C53 H53 0.9500 .
C52 C54 1.414(11) .
C52 C51 1.427(9) .
C51 C50 1.371(8) .
C51 H51 0.9500 .
C50 C49 1.338(8) .
C50 H50 0.9500 .
C49 H49 0.9500 .
C24 C25 1.374(8) .
C24 C29 1.396(8) .
C29 C28 1.372(8) .
C29 H29 0.9500 .
C25 C26 1.373(8) .
C25 H25 0.9500 .
C26 C27 1.402(8) .
C26 H26 0.9500 .
C27 C28 1.345(8) .
C27 C30 1.427(11) .
C28 H28 0.9500 .
C30 C31 1.174(11) .
C31 C32 1.442(11) .
C32 C33 1.377(11) .
C32 C37 1.391(9) .
C33 C34 1.402(13) .
C33 H33 0.9500 .
C37 C36 1.366(10) .
C37 H37 0.9500 .
C35 C36 1.389(12) .
C35 C34 1.397(13) .
C35 H35 0.9500 .
C22 C23 1.158(11) .
C23 C55 1.439(14) 16
C2 C1 1.366(11) .
C2 H2 0.9500 .
C54 C55 1.190(11) .
C55 C23 1.439(14) 16
C5 C6 1.439(10) .
C5 H5 0.9500 .
C6 C1 1.351(12) .
C6 H6 0.9500 .
C34 H34 0.9500 .
C39 C38 1.169(9) .
C39 C39 1.43(2) 16
C38 C36 1.441(13) .
